data_7202809
loop_
_publ_author_name
'Ye, Jun-Wei'
'Wang, Jia'
'Zhang, Jing-Ying'
'Zhang, Ping'
'Wang, Yue'

_publ_section_title
;
 Construction of 2-D lanthanide coordination frameworks: syntheses,
 structures and luminescent property
;
_journal_issue 6
_journal_name_full CrystEngComm
_journal_page_first 515
_journal_paper_doi 10.1039/b702106b
_journal_volume 9
_journal_year 2007
_chemical_formula_sum 'C21 H11 N3 O12 Sm'
_chemical_formula_weight 647.68
_chemical_name_systematic
;
?
;
_space_group_IT_number 2
_symmetry_cell_setting triclinic
_symmetry_space_group_name_Hall '-P 1'
_symmetry_space_group_name_H-M 'P -1'
_atom_sites_solution_hydrogens geom
_atom_sites_solution_primary direct
_atom_sites_solution_secondary difmap
_audit_creation_method SHELXL-97
_cell_angle_alpha 85.33(3)
_cell_angle_beta 78.10(3)
_cell_angle_gamma 74.43(3)
_cell_formula_units_Z 2
_cell_length_a 8.6638(17)
_cell_length_b 9.3886(19)
_cell_length_c 13.781(3)
_cell_measurement_reflns_used 5898
_cell_measurement_temperature 293(2)
_cell_measurement_theta_max 27.48
_cell_measurement_theta_min 2.26
_cell_volume 1056.2(4)
_computing_cell_refinement RAPID-AUTO
_computing_data_collection 'RAPID-AUTO (Rigaku, 1998)'
_computing_data_reduction RAPID-AUTO
_computing_molecular_graphics 'DIAMOND (Brandenburg, 1999) and SHELXP97'
_computing_publication_material SHELXL97
_computing_structure_refinement 'SHELXL97 (Sheldrick, 1997)'
_computing_structure_solution 'SHELXS97 (Sheldrick, 1997)'
_diffrn_ambient_temperature 293(2)
_diffrn_detector_area_resol_mean 10.0
_diffrn_measured_fraction_theta_full 0.901
_diffrn_measured_fraction_theta_max 0.901
_diffrn_measurement_device_type 'Rigaku RAXIS-RAPID'
_diffrn_measurement_method 'Omega scan'
_diffrn_radiation_monochromator graphite
_diffrn_radiation_source 'fine-focus sealed tube'
_diffrn_radiation_type MoK\a
_diffrn_radiation_wavelength 0.71073
_diffrn_reflns_av_R_equivalents 0.0508
_diffrn_reflns_av_sigmaI/netI 0.0459
_diffrn_reflns_limit_h_max 11
_diffrn_reflns_limit_h_min 0
_diffrn_reflns_limit_k_max 12
_diffrn_reflns_limit_k_min -11
_diffrn_reflns_limit_l_max 17
_diffrn_reflns_limit_l_min -17
_diffrn_reflns_number 4362
_diffrn_reflns_theta_full 27.48
_diffrn_reflns_theta_max 27.48
_diffrn_reflns_theta_min 1.51
_diffrn_standards_decay_% 0
_diffrn_standards_interval_count 0
_diffrn_standards_interval_time .
_diffrn_standards_number 0
_exptl_absorpt_coefficient_mu 2.859
_exptl_absorpt_correction_T_max 0.7911
_exptl_absorpt_correction_T_min 0.6903
_exptl_absorpt_correction_type empirical
_exptl_absorpt_process_details
;
Higashi, T. (1995) Progrom for Absorption Correcttion.
Rigaku Corporation, Tokyo, Japan.
;
_exptl_crystal_colour colorless
_exptl_crystal_density_diffrn 2.037
_exptl_crystal_density_meas ?
_exptl_crystal_density_method .
_exptl_crystal_description block
_exptl_crystal_F_000 632
_exptl_crystal_size_max 0.14
_exptl_crystal_size_mid 0.10
_exptl_crystal_size_min 0.09
_refine_diff_density_max 1.014
_refine_diff_density_min -1.107
_refine_diff_density_rms 0.260
_refine_ls_extinction_coef 0
_refine_ls_extinction_method none
_refine_ls_goodness_of_fit_ref 1.065
_refine_ls_hydrogen_treatment constr
_refine_ls_matrix_type full
_refine_ls_number_parameters 334
_refine_ls_number_reflns 4362
_refine_ls_number_restraints 0
_refine_ls_restrained_S_all 1.065
_refine_ls_R_factor_all 0.0472
_refine_ls_R_factor_gt 0.0363
_refine_ls_shift/su_max 0.005
_refine_ls_shift/su_mean 0.001
_refine_ls_structure_factor_coef Fsqd
_refine_ls_weighting_details 'calc w=1/[\s^2^(Fo^2^)+(0.0753P)^2^+0.0000P] where P=(Fo^2^+2Fc^2^)/3'
_refine_ls_weighting_scheme calc
_refine_ls_wR_factor_gt 0.0946
_refine_ls_wR_factor_ref 0.1090
_reflns_number_gt 3779
_reflns_number_total 4362
_reflns_threshold_expression >2sigma(I)
_cod_data_source_file b702106b.txt
_cod_data_source_block 6
_cod_depositor_comments
;
The following automatic conversions were performed:
'_symmetry_cell_setting' value 'Triclinic' changed to 'triclinic'
according to '/home/saulius/struct/CIF-dictionaries/cif_core.dic'
dictionary named 'cif_core.dic' version 2.4.1 from
2010-06-29.

'_refine_ls_hydrogen_treatment' value 'CONSTR' changed to
'constr' according to '/home/saulius/struct/CIF-dictionaries/cif_core.dic'
dictionary named 'cif_core.dic' version 2.4.1 from 2010-06-29.

Automatic conversion script
Id: cif_fix_enum 1527 2010-12-29 10:47:43Z saulius 
;
_cod_original_sg_symbol_H-M 'P-1 '
_cod_database_code 7202809

loop_
_symmetry_equiv_pos_as_xyz
'x, y, z'
'-x, -y, -z'

loop_
_atom_site_label
_atom_site_type_symbol
_atom_site_fract_x
_atom_site_fract_y
_atom_site_fract_z
_atom_site_U_iso_or_equiv
_atom_site_adp_type
_atom_site_occupancy
_atom_site_symmetry_multiplicity
_atom_site_calc_flag
_atom_site_refinement_flags
_atom_site_disorder_assembly
_atom_site_disorder_group
Sm Sm 0.66362(3) 0.55352(3) 0.58346(2) 0.02031(11) Uani 1 1 d . . .
O1 O 0.8822(5) 0.3560(4) 0.5260(3) 0.0319(9) Uani 1 1 d . . .
O2 O 1.1465(5) 0.3092(4) 0.4653(3) 0.0326(10) Uani 1 1 d . . .
O3 O 1.4254(5) -0.2859(5) 0.6866(3) 0.0319(9) Uani 1 1 d . . .
O4 O 1.4937(5) -0.2097(4) 0.5317(3) 0.0324(9) Uani 1 1 d . . .
O5 O 0.8206(8) -0.1919(9) 0.7929(6) 0.085(2) Uani 1 1 d . . .
O6 O 0.6675(7) -0.0446(7) 0.7037(6) 0.0704(19) Uani 1 1 d . . .
O7 O 0.5426(5) 0.3624(5) 0.6762(3) 0.0334(10) Uani 1 1 d . . .
O8 O 0.3689(5) 0.4774(4) 0.5808(3) 0.0294(9) Uani 1 1 d . . .
O9 O -0.2277(5) 0.5041(5) 0.7273(3) 0.0341(10) Uani 1 1 d . . .
O10 O -0.2731(5) 0.3650(6) 0.8634(4) 0.0457(13) Uani 1 1 d . . .
O11 O 0.1595(8) -0.0727(7) 0.9147(6) 0.076(2) Uani 1 1 d . . .
O12 O 0.3933(9) -0.0313(8) 0.9064(6) 0.091(3) Uani 1 1 d . . .
N1 N 0.7990(8) -0.0970(7) 0.7299(5) 0.0492(16) Uani 1 1 d . . .
N2 N 0.2572(8) 0.0008(6) 0.8870(5) 0.0453(15) Uani 1 1 d . . .
N3 N 0.4181(6) 0.4452(6) 0.9145(4) 0.0351(12) Uani 1 1 d . . .
H3A H 0.5212 0.4313 0.8924 0.042 Uiso 1 1 calc R . .
C1 C 1.0497(6) 0.1286(5) 0.5698(4) 0.0206(10) Uani 1 1 d . . .
C2 C 1.2047(6) 0.0359(5) 0.5659(4) 0.0226(10) Uani 1 1 d . . .
H2A H 1.2943 0.0630 0.5272 0.027 Uiso 1 1 calc R . .
C3 C 1.2271(6) -0.0969(6) 0.6192(4) 0.0238(11) Uani 1 1 d . . .
C4 C 1.0942(7) -0.1386(6) 0.6763(4) 0.0276(12) Uani 1 1 d . . .
H4A H 1.1081 -0.2256 0.7148 0.033 Uiso 1 1 calc R . .
C5 C 0.9431(7) -0.0490(6) 0.6746(4) 0.0291(12) Uani 1 1 d . . .
C6 C 0.9144(7) 0.0866(6) 0.6244(4) 0.0252(11) Uani 1 1 d . . .
H6A H 0.8092 0.1469 0.6272 0.030 Uiso 1 1 calc R . .
C7 C 1.0234(6) 0.2769(5) 0.5169(4) 0.0216(10) Uani 1 1 d . . .
C8 C 1.3929(7) -0.2019(5) 0.6122(4) 0.0232(11) Uani 1 1 d . . .
C9 C 0.2795(6) 0.3205(6) 0.7117(4) 0.0214(10) Uani 1 1 d . . .
C10 C 0.1154(7) 0.3869(6) 0.7151(4) 0.0235(11) Uani 1 1 d . . .
H10A H 0.0837 0.4704 0.6755 0.028 Uiso 1 1 calc R . .
C11 C -0.0034(7) 0.3286(6) 0.7782(4) 0.0240(11) Uani 1 1 d . . .
C12 C 0.0453(7) 0.1995(7) 0.8336(4) 0.0295(12) Uani 1 1 d . . .
H12A H -0.0320 0.1585 0.8747 0.035 Uiso 1 1 calc R . .
C13 C 0.2056(7) 0.1349(6) 0.8269(5) 0.0303(12) Uani 1 1 d . . .
C14 C 0.3277(7) 0.1936(6) 0.7688(4) 0.0280(12) Uani 1 1 d . . .
H14A H 0.4376 0.1491 0.7684 0.034 Uiso 1 1 calc R . .
C15 C 0.4074(6) 0.3888(6) 0.6512(4) 0.0233(11) Uani 1 1 d . . .
C16 C -0.1822(7) 0.4045(7) 0.7898(4) 0.0274(11) Uani 1 1 d . . .
C17 C 0.3656(9) 0.3428(9) 0.9733(6) 0.0478(18) Uani 1 1 d . . .
H17A H 0.4397 0.2582 0.9913 0.057 Uiso 1 1 calc R . .
C18 C 0.2006(8) 0.3617(8) 1.0076(6) 0.0433(16) Uani 1 1 d . . .
H18A H 0.1639 0.2888 1.0482 0.052 Uiso 1 1 calc R . .
C19 C 0.0885(6) 0.4882(6) 0.9826(4) 0.0241(11) Uani 1 1 d . . .
C20 C 0.1525(8) 0.5925(8) 0.9207(5) 0.0386(15) Uani 1 1 d . . .
H20A H 0.0826 0.6789 0.9012 0.046 Uiso 1 1 calc R . .
C21 C 0.3177(8) 0.5681(8) 0.8887(5) 0.0377(15) Uani 1 1 d . . .
H21A H 0.3594 0.6388 0.8483 0.045 Uiso 1 1 calc R . .

loop_
_atom_site_aniso_label
_atom_site_aniso_U_11
_atom_site_aniso_U_22
_atom_site_aniso_U_33
_atom_site_aniso_U_23
_atom_site_aniso_U_13
_atom_site_aniso_U_12
Sm 0.01112(15) 0.01738(15) 0.02796(16) 0.00840(9) -0.00172(9) -0.00026(9)
O1 0.018(2) 0.0174(18) 0.052(3) 0.0077(17) -0.0018(18) 0.0024(15)
O2 0.017(2) 0.0222(19) 0.054(3) 0.0150(18) -0.0023(18) -0.0050(15)
O3 0.026(2) 0.030(2) 0.031(2) 0.0058(16) -0.0069(17) 0.0055(16)
O4 0.017(2) 0.027(2) 0.041(2) 0.0080(17) 0.0056(17) 0.0053(15)
O5 0.057(4) 0.100(5) 0.088(5) 0.063(4) -0.004(4) -0.033(4)
O6 0.025(3) 0.063(4) 0.109(5) 0.025(4) 0.005(3) -0.010(3)
O7 0.017(2) 0.035(2) 0.049(3) 0.0148(19) -0.0081(18) -0.0113(17)
O8 0.025(2) 0.032(2) 0.029(2) 0.0103(16) -0.0007(16) -0.0095(17)
O9 0.025(2) 0.045(2) 0.036(2) 0.0119(19) -0.0132(18) -0.0117(19)
O10 0.016(2) 0.073(3) 0.043(3) 0.023(2) -0.0041(19) -0.010(2)
O11 0.062(4) 0.043(3) 0.113(6) 0.047(4) -0.006(4) -0.020(3)
O12 0.049(4) 0.091(5) 0.117(6) 0.071(5) -0.022(4) -0.008(4)
N1 0.032(3) 0.038(3) 0.068(4) 0.022(3) 0.002(3) -0.008(3)
N2 0.042(4) 0.026(3) 0.056(4) 0.017(2) -0.001(3) 0.000(2)
N3 0.009(2) 0.054(3) 0.039(3) -0.002(2) 0.001(2) -0.006(2)
C1 0.017(3) 0.016(2) 0.028(3) 0.0031(19) -0.004(2) -0.0030(19)
C2 0.011(2) 0.021(2) 0.030(3) 0.002(2) 0.0022(19) -0.0001(18)
C3 0.015(3) 0.018(2) 0.033(3) 0.003(2) -0.005(2) 0.0030(19)
C4 0.022(3) 0.021(2) 0.034(3) 0.010(2) -0.001(2) -0.003(2)
C5 0.022(3) 0.028(3) 0.032(3) 0.007(2) 0.004(2) -0.007(2)
C6 0.016(3) 0.020(2) 0.034(3) 0.004(2) 0.000(2) 0.0008(19)
C7 0.016(3) 0.016(2) 0.031(3) 0.0040(19) -0.006(2) -0.0027(19)
C8 0.019(3) 0.009(2) 0.038(3) 0.0024(19) -0.006(2) 0.0022(18)
C9 0.016(2) 0.023(2) 0.024(3) 0.0018(19) 0.000(2) -0.0074(19)
C10 0.024(3) 0.023(2) 0.026(3) 0.008(2) -0.008(2) -0.010(2)
C11 0.021(3) 0.027(3) 0.025(3) 0.003(2) -0.005(2) -0.008(2)
C12 0.028(3) 0.031(3) 0.032(3) 0.012(2) -0.006(2) -0.016(2)
C13 0.023(3) 0.027(3) 0.036(3) 0.012(2) -0.003(2) -0.005(2)
C14 0.017(3) 0.028(3) 0.036(3) 0.008(2) -0.004(2) -0.004(2)
C15 0.016(3) 0.021(2) 0.029(3) 0.000(2) 0.002(2) -0.0049(19)
C16 0.015(3) 0.036(3) 0.031(3) -0.002(2) -0.003(2) -0.008(2)
C17 0.021(3) 0.054(4) 0.063(5) 0.011(4) -0.007(3) -0.004(3)
C18 0.028(3) 0.046(4) 0.051(4) 0.018(3) -0.006(3) -0.008(3)
C19 0.016(3) 0.030(3) 0.024(3) -0.002(2) 0.003(2) -0.006(2)
C20 0.025(3) 0.045(4) 0.041(4) 0.014(3) 0.001(3) -0.012(3)
C21 0.022(3) 0.053(4) 0.036(3) 0.007(3) 0.003(3) -0.017(3)

loop_
_atom_type_symbol
_atom_type_description
_atom_type_scat_dispersion_real
_atom_type_scat_dispersion_imag
_atom_type_scat_source
C C 0.0033 0.0016 'International Tables Vol C Tables 4.2.6.8 and 6.1.1.4'
H H 0.0000 0.0000 'International Tables Vol C Tables 4.2.6.8 and 6.1.1.4'
N N 0.0061 0.0033 'International Tables Vol C Tables 4.2.6.8 and 6.1.1.4'
O O 0.0106 0.0060 'International Tables Vol C Tables 4.2.6.8 and 6.1.1.4'
Sm Sm -0.1638 3.4418 'International Tables Vol C Tables 4.2.6.8 and 6.1.1.4'

loop_
_geom_angle_atom_site_label_1
_geom_angle_atom_site_label_2
_geom_angle_atom_site_label_3
_geom_angle
_geom_angle_site_symmetry_1
_geom_angle_site_symmetry_3
_geom_angle_publ_flag
O2 Sm O1 83.79(14) 2_766 . ?
O2 Sm O9 84.51(15) 2_766 1_655 ?
O1 Sm O9 82.34(17) . 1_655 ?
O2 Sm O8 95.12(15) 2_766 2_666 ?
O1 Sm O8 76.28(16) . 2_666 ?
O9 Sm O8 158.52(16) 1_655 2_666 ?
O2 Sm O3 106.56(15) 2_766 1_465 ?
O1 Sm O3 163.33(14) . 1_465 ?
O9 Sm O3 85.64(15) 1_655 1_465 ?
O8 Sm O3 114.81(14) 2_666 1_465 ?
O2 Sm O4 78.23(14) 2_766 1_465 ?
O1 Sm O4 143.02(15) . 1_465 ?
O9 Sm O4 127.01(17) 1_655 1_465 ?
O8 Sm O4 73.50(15) 2_666 1_465 ?
O3 Sm O4 53.44(14) 1_465 1_465 ?
O2 Sm O7 157.10(14) 2_766 . ?
O1 Sm O7 84.65(15) . . ?
O9 Sm O7 74.39(14) 1_655 . ?
O8 Sm O7 101.24(14) 2_666 . ?
O3 Sm O7 81.01(15) 1_465 . ?
O4 Sm O7 121.70(14) 1_465 . ?
O2 Sm C8 95.20(15) 2_766 1_465 ?
O1 Sm C8 168.26(16) . 1_465 ?
O9 Sm C8 109.25(17) 1_655 1_465 ?
O8 Sm C8 92.19(16) 2_666 1_465 ?
O3 Sm C8 27.10(15) 1_465 1_465 ?
O4 Sm C8 26.71(15) 1_465 1_465 ?
O7 Sm C8 100.03(15) . 1_465 ?
O2 Sm O8 154.28(13) 2_766 . ?
O1 Sm O8 108.77(14) . . ?
O9 Sm O8 118.70(13) 1_655 . ?
O8 Sm O8 67.55(15) 2_666 . ?
O3 Sm O8 67.34(14) 1_465 . ?
O4 Sm O8 78.61(13) 1_465 . ?
O7 Sm O8 48.61(12) . . ?
C8 Sm O8 67.86(14) 1_465 . ?
O2 Sm C15 177.29(15) 2_766 . ?
O1 Sm C15 98.88(14) . . ?
O9 Sm C15 95.32(15) 1_655 . ?
O8 Sm C15 86.03(14) 2_666 . ?
O3 Sm C15 70.73(15) 1_465 . ?
O4 Sm C15 99.78(14) 1_465 . ?
O7 Sm C15 23.92(14) . . ?
C8 Sm C15 82.29(15) 1_465 . ?
O8 Sm C15 24.88(13) . . ?
C7 O1 Sm 156.2(4) . . ?
C7 O2 Sm 156.2(4) . 2_766 ?
C8 O3 Sm 91.5(3) . 1_645 ?
C8 O4 Sm 91.8(3) . 1_645 ?
C15 O7 Sm 102.9(3) . . ?
C15 O8 Sm 133.9(4) . 2_666 ?
C15 O8 Sm 84.3(3) . . ?
Sm O8 Sm 112.45(15) 2_666 . ?
C16 O9 Sm 144.2(4) . 1_455 ?
O5 N1 O6 124.1(6) . . ?
O5 N1 C5 117.6(6) . . ?
O6 N1 C5 118.1(6) . . ?
O11 N2 O12 123.5(6) . . ?
O11 N2 C13 117.2(6) . . ?
O12 N2 C13 119.2(6) . . ?
C21 N3 C17 122.2(5) . . ?
C21 N3 H3A 118.9 . . ?
C17 N3 H3A 118.9 . . ?
C2 C1 C6 120.3(5) . . ?
C2 C1 C7 121.2(5) . . ?
C6 C1 C7 118.5(5) . . ?
C3 C2 C1 120.3(5) . . ?
C3 C2 H2A 119.8 . . ?
C1 C2 H2A 119.8 . . ?
C2 C3 C4 120.2(5) . . ?
C2 C3 C8 121.1(5) . . ?
C4 C3 C8 118.7(5) . . ?
C5 C4 C3 118.1(5) . . ?
C5 C4 H4A 120.9 . . ?
C3 C4 H4A 120.9 . . ?
C4 C5 C6 123.8(5) . . ?
C4 C5 N1 118.8(5) . . ?
C6 C5 N1 117.4(5) . . ?
C5 C6 C1 117.1(5) . . ?
C5 C6 H6A 121.4 . . ?
C1 C6 H6A 121.4 . . ?
O1 C7 O2 125.1(5) . . ?
O1 C7 C1 117.9(5) . . ?
O2 C7 C1 117.0(5) . . ?
O4 C8 O3 121.7(5) . . ?
O4 C8 C3 119.2(5) . . ?
O3 C8 C3 119.1(5) . . ?
O4 C8 Sm 61.5(3) . 1_645 ?
O3 C8 Sm 61.4(3) . 1_645 ?
C3 C8 Sm 165.5(4) . 1_645 ?
C10 C9 C14 120.2(5) . . ?
C10 C9 C15 120.7(5) . . ?
C14 C9 C15 119.0(5) . . ?
C9 C10 C11 120.2(5) . . ?
C9 C10 H10A 119.9 . . ?
C11 C10 H10A 119.9 . . ?
C12 C11 C10 119.4(5) . . ?
C12 C11 C16 118.9(5) . . ?
C10 C11 C16 121.6(5) . . ?
C13 C12 C11 119.2(5) . . ?
C13 C12 H12A 120.4 . . ?
C11 C12 H12A 120.4 . . ?
C12 C13 C14 123.1(5) . . ?
C12 C13 N2 119.2(5) . . ?
C14 C13 N2 117.6(5) . . ?
C9 C14 C13 117.8(5) . . ?
C9 C14 H14A 121.1 . . ?
C13 C14 H14A 121.1 . . ?
O7 C15 O8 123.2(5) . . ?
O7 C15 C9 118.6(5) . . ?
O8 C15 C9 118.0(5) . . ?
O7 C15 Sm 53.2(3) . . ?
O8 C15 Sm 70.8(3) . . ?
C9 C15 Sm 164.7(4) . . ?
O10 C16 O9 125.4(6) . . ?
O10 C16 C11 116.2(5) . . ?
O9 C16 C11 118.4(5) . . ?
N3 C17 C18 119.7(6) . . ?
N3 C17 H17A 120.1 . . ?
C18 C17 H17A 120.1 . . ?
C17 C18 C19 120.9(6) . . ?
C17 C18 H18A 119.5 . . ?
C19 C18 H18A 119.5 . . ?
C18 C19 C20 116.3(5) . . ?
C18 C19 C19 122.5(6) . 2_567 ?
C20 C19 C19 121.2(7) . 2_567 ?
C21 C20 C19 120.3(6) . . ?
C21 C20 H20A 119.8 . . ?
C19 C20 H20A 119.8 . . ?
N3 C21 C20 120.5(6) . . ?
N3 C21 H21A 119.8 . . ?
C20 C21 H21A 119.8 . . ?

loop_
_geom_bond_atom_site_label_1
_geom_bond_atom_site_label_2
_geom_bond_distance
_geom_bond_site_symmetry_2
_geom_bond_publ_flag
Sm O2 2.315(4) 2_766 ?
Sm O1 2.321(4) . ?
Sm O9 2.327(4) 1_655 ?
Sm O8 2.388(4) 2_666 ?
Sm O3 2.454(4) 1_465 ?
Sm O4 2.457(4) 1_465 ?
Sm O7 2.457(4) . ?
Sm C8 2.793(5) 1_465 ?
Sm O8 2.838(4) . ?
Sm C15 2.991(5) . ?
O1 C7 1.236(7) . ?
O2 C7 1.250(6) . ?
O2 Sm 2.315(4) 2_766 ?
O3 C8 1.273(7) . ?
O3 Sm 2.454(4) 1_645 ?
O4 C8 1.256(7) . ?
O4 Sm 2.457(4) 1_645 ?
O5 N1 1.198(8) . ?
O6 N1 1.228(9) . ?
O7 C15 1.244(7) . ?
O8 C15 1.265(7) . ?
O8 Sm 2.388(4) 2_666 ?
O9 C16 1.258(7) . ?
O9 Sm 2.327(4) 1_455 ?
O10 C16 1.246(7) . ?
O11 N2 1.214(8) . ?
O12 N2 1.216(9) . ?
N1 C5 1.481(8) . ?
N2 C13 1.467(7) . ?
N3 C21 1.318(9) . ?
N3 C17 1.320(9) . ?
N3 H3A 0.8600 . ?
C1 C2 1.383(7) . ?
C1 C6 1.390(7) . ?
C1 C7 1.501(7) . ?
C2 C3 1.383(7) . ?
C2 H2A 0.9300 . ?
C3 C4 1.384(7) . ?
C3 C8 1.498(7) . ?
C4 C5 1.356(8) . ?
C4 H4A 0.9300 . ?
C5 C6 1.385(7) . ?
C6 H6A 0.9300 . ?
C8 Sm 2.793(5) 1_645 ?
C9 C10 1.383(8) . ?
C9 C14 1.389(7) . ?
C9 C15 1.499(7) . ?
C10 C11 1.404(7) . ?
C10 H10A 0.9300 . ?
C11 C12 1.391(8) . ?
C11 C16 1.503(8) . ?
C12 C13 1.345(9) . ?
C12 H12A 0.9300 . ?
C13 C14 1.399(8) . ?
C14 H14A 0.9300 . ?
C17 C18 1.377(10) . ?
C17 H17A 0.9300 . ?
C18 C19 1.387(9) . ?
C18 H18A 0.9300 . ?
C19 C20 1.399(8) . ?
C19 C19 1.470(10) 2_567 ?
C20 C21 1.369(9) . ?
C20 H20A 0.9300 . ?
C21 H21A 0.9300 . ?

loop_
_geom_hbond_atom_site_label_D
_geom_hbond_atom_site_label_H
_geom_hbond_atom_site_label_A
_geom_hbond_distance_DH
_geom_hbond_distance_HA
_geom_hbond_distance_DA
_geom_hbond_angle_DHA
_geom_hbond_site_symmetry_A
N3 H3A O10 0.86 1.70 2.540(7) 166.5 1_655
C17 H17A O12 0.93 2.70 3.609(9) 164.4 2_657
C18 H18A O5 0.93 2.32 3.061(9) 136.6 2_657
C20 H20A O11 0.93 2.62 3.154(9) 116.9 1_565
C21 H21A O3 0.93 2.29 3.082(7) 143.1 1_465
C2 H2A O4 0.93 2.55 3.432(7) 159.1 2_856
